data_4309783
loop_
_publ_author_name
'Mark J. Sarsfield'
'Iain May'
'Stephanie M. Cornet'
'Madeleine Helliwell'

_publ_section_title
;
Preference for Nitrogen versus Oxygen Donor Coordination in Uranyl- and
Neptunyl(VI) Complexes
;
_journal_name_full 'Inorganic Chemistry'
_journal_page_first 7310
_journal_page_last 7312
_journal_paper_doi 10.1021/ic051161c
_journal_volume 44
_journal_year 2005
_chemical_formula_sum 'C38 H36 Cl6 N2 O2 P2 U'
_chemical_formula_weight 1065.36
_chemical_name_systematic
; 
 ? 
;
_space_group_IT_number 14
_symmetry_cell_setting monoclinic
_symmetry_space_group_name_Hall '-P 2yn'
_symmetry_space_group_name_H-M 'P 1 21/n 1'
_atom_sites_solution_hydrogens geom
_atom_sites_solution_primary direct
_atom_sites_solution_secondary difmap
_audit_creation_method SHELXL-97
_cell_angle_alpha 90.00
_cell_angle_beta 102.7250(10)
_cell_angle_gamma 90.00
_cell_formula_units_Z 2
_cell_length_a 9.7149(6)
_cell_length_b 11.3826(7)
_cell_length_c 19.0621(11)
_cell_measurement_reflns_used 5586
_cell_measurement_temperature 100(2)
_cell_measurement_theta_max 28.29
_cell_measurement_theta_min 2.19
_cell_volume 2056.1(2)
_computing_cell_refinement 'Bruker SMART'
_computing_data_collection 'Bruker SMART'
_computing_data_reduction 'Bruker SAINT'
_computing_molecular_graphics 'Bruker SHELXTL'
_computing_publication_material 'Bruker SHELXTL'
_computing_structure_refinement 'Bruker SHELXTL'
_computing_structure_solution 'Bruker SHELXTL'
_diffrn_ambient_temperature 100(2)
_diffrn_measured_fraction_theta_full 0.956
_diffrn_measured_fraction_theta_max 0.956
_diffrn_measurement_device_type 'CCD area detector'
_diffrn_measurement_method 'phi and omega scans'
_diffrn_radiation_monochromator graphite
_diffrn_radiation_source 'fine-focus sealed tube'
_diffrn_radiation_type MoK\a
_diffrn_radiation_wavelength 0.71073
_diffrn_reflns_av_R_equivalents 0.0195
_diffrn_reflns_av_sigmaI/netI 0.0191
_diffrn_reflns_limit_h_max 12
_diffrn_reflns_limit_h_min -12
_diffrn_reflns_limit_k_max 15
_diffrn_reflns_limit_k_min -15
_diffrn_reflns_limit_l_max 24
_diffrn_reflns_limit_l_min -25
_diffrn_reflns_number 17356
_diffrn_reflns_theta_full 28.33
_diffrn_reflns_theta_max 28.33
_diffrn_reflns_theta_min 2.10
_exptl_absorpt_coefficient_mu 4.450
_exptl_absorpt_correction_T_max 0.7172
_exptl_absorpt_correction_T_min 0.5362
_exptl_absorpt_correction_type multi-scan
_exptl_absorpt_process_details SADABS
_exptl_crystal_colour 'pale yellow'
_exptl_crystal_density_diffrn 1.721
_exptl_crystal_density_method 'not measured'
_exptl_crystal_description block
_exptl_crystal_F_000 1036
_exptl_crystal_size_max 0.16
_exptl_crystal_size_mid 0.14
_exptl_crystal_size_min 0.08
_refine_diff_density_max 0.835
_refine_diff_density_min -0.370
_refine_diff_density_rms 0.067
_refine_ls_extinction_method none
_refine_ls_goodness_of_fit_ref 1.041
_refine_ls_hydrogen_treatment mixed
_refine_ls_matrix_type full
_refine_ls_number_parameters 286
_refine_ls_number_reflns 4890
_refine_ls_number_restraints 1
_refine_ls_restrained_S_all 1.042
_refine_ls_R_factor_all 0.0177
_refine_ls_R_factor_gt 0.0149
_refine_ls_shift/su_max 0.001
_refine_ls_shift/su_mean 0.000
_refine_ls_structure_factor_coef Fsqd
_refine_ls_weighting_details 'calc w=1/[\s^2^(Fo^2^)+(0.0148P)^2^+1.3858P] where P=(Fo^2^+2Fc^2^)/3'
_refine_ls_weighting_scheme calc
_refine_ls_wR_factor_gt 0.0358
_refine_ls_wR_factor_ref 0.0366
_reflns_number_gt 4440
_reflns_number_total 4890
_reflns_threshold_expression >2sigma(I)
_cod_data_source_file ic051161csi20050712_035834.cif
_cod_data_source_block s1041abs
_cod_depositor_comments
;
The following automatic conversions were performed:
'_symmetry_cell_setting' value 'Monoclinic' changed to 'monoclinic'
according to '/home/saulius/struct/CIF-dictionaries/cif_core.dic'
dictionary named 'cif_core.dic' version 2.4.1 from 2010-06-29.

Automatic conversion script
Id: cif_fix_enum 1527 2010-12-29 10:47:43Z saulius 
;
_cod_original_sg_symbol_H-M 'P 1 21/n 1 '
_cod_database_code 4309783

loop_
_symmetry_equiv_pos_as_xyz
'x, y, z'
'-x+1/2, y+1/2, -z+1/2'
'-x, -y, -z'
'x-1/2, -y-1/2, z-1/2'

loop_
_atom_site_label
_atom_site_type_symbol
_atom_site_fract_x
_atom_site_fract_y
_atom_site_fract_z
_atom_site_U_iso_or_equiv
_atom_site_adp_type
_atom_site_occupancy
_atom_site_symmetry_multiplicity
_atom_site_calc_flag
_atom_site_refinement_flags
_atom_site_disorder_assembly
_atom_site_disorder_group
U1 U 1.0000 0.5000 0.0000 0.00857(3) Uani 1 2 d S . .
Cl2 Cl 0.27347(5) 0.76115(4) 0.31197(3) 0.02668(10) Uani 1 1 d . . .
P1 P 0.78382(4) 0.25095(4) 0.04437(2) 0.01062(8) Uani 1 1 d . . .
O1 O 1.17676(12) 0.45403(11) 0.03469(6) 0.0128(2) Uani 1 1 d . . .
N1 N 0.92695(15) 0.32067(12) 0.04345(8) 0.0118(3) Uani 1 1 d D . .
C1 C 0.73162(18) 0.26281(15) 0.12896(9) 0.0131(3) Uani 1 1 d . . .
C2 C 0.64119(18) 0.17964(16) 0.14874(10) 0.0168(4) Uani 1 1 d . . .
C3 C 0.5988(2) 0.19115(17) 0.21311(10) 0.0199(4) Uani 1 1 d . . .
C4 C 0.6479(2) 0.28448(17) 0.25846(10) 0.0220(4) Uani 1 1 d . . .
C5 C 0.7388(2) 0.36606(18) 0.23964(11) 0.0246(4) Uani 1 1 d . . .
C6 C 0.7807(2) 0.35589(16) 0.17468(10) 0.0197(4) Uani 1 1 d . . .
C7 C 0.79718(18) 0.09517(15) 0.03033(9) 0.0132(3) Uani 1 1 d . . .
C8 C 0.6988(2) 0.03492(18) -0.02130(11) 0.0207(4) Uani 1 1 d . . .
C9 C 0.7108(2) -0.08624(17) -0.02817(12) 0.0251(4) Uani 1 1 d . . .
C10 C 0.8193(2) -0.14669(16) 0.01614(11) 0.0212(4) Uani 1 1 d . . .
C11 C 0.9179(2) -0.08714(16) 0.06702(10) 0.0188(4) Uani 1 1 d . . .
C12 C 0.9074(2) 0.03330(17) 0.07442(10) 0.0166(3) Uani 1 1 d . . .
C13 C 0.64503(17) 0.30458(14) -0.02583(9) 0.0123(3) Uani 1 1 d . . .
C14 C 0.51761(19) 0.34413(16) -0.01280(10) 0.0164(3) Uani 1 1 d . . .
C15 C 0.4104(2) 0.37945(16) -0.06995(11) 0.0207(4) Uani 1 1 d . . .
C16 C 0.4308(2) 0.37453(17) -0.13939(11) 0.0211(4) Uani 1 1 d . . .
C17 C 0.5577(2) 0.33551(17) -0.15269(10) 0.0197(4) Uani 1 1 d . . .
C18 C 0.66546(19) 0.30110(16) -0.09617(10) 0.0158(3) Uani 1 1 d . . .
H1N H 0.9940(19) 0.2876(18) 0.0685(11) 0.019 Uiso 1 1 d D . .
H2 H 0.611(2) 0.1173(19) 0.1172(12) 0.019 Uiso 1 1 d . . .
H3 H 0.542(2) 0.1351(19) 0.2260(11) 0.019 Uiso 1 1 d . . .
H4 H 0.621(2) 0.2891(19) 0.2996(12) 0.019 Uiso 1 1 d . . .
H5 H 0.770(2) 0.427(2) 0.2695(12) 0.019 Uiso 1 1 d . . .
H6 H 0.838(2) 0.4075(19) 0.1622(11) 0.019 Uiso 1 1 d . . .
H8 H 0.627(2) 0.0750(19) -0.0531(12) 0.019 Uiso 1 1 d . . .
H9 H 0.646(2) -0.1243(19) -0.0645(11) 0.019 Uiso 1 1 d . . .
H10 H 0.819(2) -0.2304(19) 0.0118(11) 0.019 Uiso 1 1 d . . .
H11 H 0.993(2) -0.1287(19) 0.0951(11) 0.019 Uiso 1 1 d . . .
H12 H 0.972(2) 0.0721(19) 0.1094(12) 0.019 Uiso 1 1 d . . .
H14 H 0.505(2) 0.3469(19) 0.0344(12) 0.019 Uiso 1 1 d . . .
H15 H 0.322(2) 0.4037(18) -0.0605(11) 0.019 Uiso 1 1 d . . .
H16 H 0.361(2) 0.3973(19) -0.1757(12) 0.019 Uiso 1 1 d . . .
H17 H 0.574(2) 0.3328(18) -0.1996(12) 0.019 Uiso 1 1 d . . .
H18 H 0.748(2) 0.2764(19) -0.1038(11) 0.019 Uiso 1 1 d . . .
C19 C 0.2220(2) 0.90850(18) 0.29205(11) 0.0253(4) Uani 1 1 d . . .
Cl3 Cl 0.24424(7) 0.94930(5) 0.20605(3) 0.03845(14) Uani 1 1 d . . .
Cl1 Cl 0.99521(4) 0.60161(4) 0.12576(2) 0.01436(8) Uani 1 1 d . . .
H19 H 0.125(2) 0.9147(18) 0.2937(11) 0.017 Uiso 1 1 d . . .
H20 H 0.276(2) 0.956(2) 0.3259(12) 0.017 Uiso 1 1 d . . .

loop_
_atom_site_aniso_label
_atom_site_aniso_U_11
_atom_site_aniso_U_22
_atom_site_aniso_U_33
_atom_site_aniso_U_23
_atom_site_aniso_U_13
_atom_site_aniso_U_12
U1 0.00949(5) 0.00802(4) 0.00900(5) 0.00022(3) 0.00376(3) 0.00057(3)
Cl2 0.0282(2) 0.0210(2) 0.0286(2) 0.00155(19) 0.00149(19) -0.00096(19)
P1 0.01157(19) 0.00944(18) 0.01163(19) 0.00088(15) 0.00427(15) 0.00015(15)
O1 0.0117(6) 0.0129(6) 0.0141(6) 0.0002(5) 0.0035(4) 0.0012(5)
N1 0.0115(7) 0.0112(7) 0.0130(7) 0.0025(5) 0.0030(5) 0.0012(5)
C1 0.0143(8) 0.0134(8) 0.0124(8) 0.0044(6) 0.0044(6) 0.0040(6)
C2 0.0150(8) 0.0189(9) 0.0165(9) 0.0026(7) 0.0037(7) -0.0015(7)
C3 0.0187(9) 0.0232(10) 0.0194(9) 0.0076(7) 0.0078(7) 0.0011(7)
C4 0.0307(11) 0.0237(10) 0.0150(9) 0.0047(7) 0.0122(8) 0.0068(8)
C5 0.0405(12) 0.0177(9) 0.0182(9) -0.0027(8) 0.0119(8) -0.0020(8)
C6 0.0267(10) 0.0152(8) 0.0192(9) 0.0013(7) 0.0099(8) -0.0023(7)
C7 0.0148(8) 0.0105(8) 0.0159(8) 0.0018(6) 0.0069(7) 0.0001(6)
C8 0.0171(9) 0.0153(8) 0.0279(10) -0.0010(8) 0.0011(8) 0.0003(7)
C9 0.0213(10) 0.0158(9) 0.0359(12) -0.0076(8) 0.0009(8) -0.0036(7)
C10 0.0241(10) 0.0098(8) 0.0330(11) -0.0008(8) 0.0135(8) 0.0001(7)
C11 0.0205(9) 0.0155(9) 0.0226(9) 0.0058(7) 0.0099(8) 0.0054(7)
C12 0.0190(9) 0.0147(8) 0.0169(9) 0.0007(7) 0.0058(7) -0.0002(7)
C13 0.0118(8) 0.0093(7) 0.0155(8) 0.0011(6) 0.0026(6) -0.0014(6)
C14 0.0170(9) 0.0149(8) 0.0185(9) 0.0009(7) 0.0066(7) 0.0004(7)
C15 0.0143(9) 0.0197(9) 0.0278(10) 0.0005(8) 0.0044(7) 0.0032(7)
C16 0.0179(9) 0.0195(9) 0.0219(10) 0.0017(7) -0.0043(7) 0.0004(7)
C17 0.0233(9) 0.0201(9) 0.0149(9) -0.0008(7) 0.0021(7) -0.0020(7)
C18 0.0143(8) 0.0161(8) 0.0174(9) -0.0016(7) 0.0046(7) -0.0001(7)
C19 0.0291(11) 0.0210(10) 0.0246(11) -0.0042(8) 0.0033(8) -0.0014(8)
Cl3 0.0631(4) 0.0271(3) 0.0207(3) 0.0011(2) -0.0001(2) 0.0002(3)
Cl1 0.01868(19) 0.01435(18) 0.01141(18) -0.00253(15) 0.00623(15) 0.00051(15)

loop_
_atom_type_symbol
_atom_type_description
_atom_type_scat_dispersion_real
_atom_type_scat_dispersion_imag
_atom_type_scat_source
C C 0.0033 0.0016 'International Tables Vol C Tables 4.2.6.8 and 6.1.1.4'
H H 0.0000 0.0000 'International Tables Vol C Tables 4.2.6.8 and 6.1.1.4'
N N 0.0061 0.0033 'International Tables Vol C Tables 4.2.6.8 and 6.1.1.4'
Cl Cl 0.1484 0.1585 'International Tables Vol C Tables 4.2.6.8 and 6.1.1.4'
U U -9.6767 9.6646 'International Tables Vol C Tables 4.2.6.8 and 6.1.1.4'
O O 0.0106 0.0060 'International Tables Vol C Tables 4.2.6.8 and 6.1.1.4'
P P 0.1023 0.0942 'International Tables Vol C Tables 4.2.6.8 and 6.1.1.4'

loop_
_geom_angle_atom_site_label_1
_geom_angle_atom_site_label_2
_geom_angle_atom_site_label_3
_geom_angle
_geom_angle_site_symmetry_1
_geom_angle_site_symmetry_3
_geom_angle_publ_flag
O1 U1 O1 180.00(11) 3_765 . ?
O1 U1 N1 92.55(5) 3_765 . ?
O1 U1 N1 87.45(5) . . ?
O1 U1 N1 87.45(5) 3_765 3_765 ?
O1 U1 N1 92.55(5) . 3_765 ?
N1 U1 N1 180.00(6) . 3_765 ?
O1 U1 Cl1 90.00(4) 3_765 3_765 ?
O1 U1 Cl1 90.00(4) . 3_765 ?
N1 U1 Cl1 90.37(4) . 3_765 ?
N1 U1 Cl1 89.63(4) 3_765 3_765 ?
O1 U1 Cl1 90.00(4) 3_765 . ?
O1 U1 Cl1 90.00(4) . . ?
N1 U1 Cl1 89.63(4) . . ?
N1 U1 Cl1 90.37(4) 3_765 . ?
Cl1 U1 Cl1 180.000(17) 3_765 . ?
N1 P1 C13 109.63(8) . . ?
N1 P1 C1 112.89(8) . . ?
C13 P1 C1 109.32(8) . . ?
N1 P1 C7 113.20(8) . . ?
C13 P1 C7 107.00(8) . . ?
C1 P1 C7 104.52(8) . . ?
P1 N1 U1 139.19(8) . . ?
P1 N1 H1N 110.5(15) . . ?
U1 N1 H1N 110.0(15) . . ?
C6 C1 C2 119.80(16) . . ?
C6 C1 P1 119.62(13) . . ?
C2 C1 P1 120.58(14) . . ?
C3 C2 C1 120.15(17) . . ?
C3 C2 H2 121.9(13) . . ?
C1 C2 H2 117.9(13) . . ?
C2 C3 C4 119.77(18) . . ?
C2 C3 H3 119.2(13) . . ?
C4 C3 H3 121.0(13) . . ?
C5 C4 C3 120.33(18) . . ?
C5 C4 H4 121.6(14) . . ?
C3 C4 H4 118.1(14) . . ?
C4 C5 C6 120.28(19) . . ?
C4 C5 H5 119.7(14) . . ?
C6 C5 H5 120.0(14) . . ?
C1 C6 C5 119.66(18) . . ?
C1 C6 H6 119.5(14) . . ?
C5 C6 H6 120.9(14) . . ?
C8 C7 C12 119.52(17) . . ?
C8 C7 P1 121.94(14) . . ?
C12 C7 P1 118.51(14) . . ?
C7 C8 C9 119.71(18) . . ?
C7 C8 H8 120.9(13) . . ?
C9 C8 H8 119.3(13) . . ?
C10 C9 C8 120.31(18) . . ?
C10 C9 H9 121.4(13) . . ?
C8 C9 H9 118.2(13) . . ?
C9 C10 C11 120.19(17) . . ?
C9 C10 H10 117.1(13) . . ?
C11 C10 H10 122.6(13) . . ?
C10 C11 C12 120.13(17) . . ?
C10 C11 H11 119.3(13) . . ?
C12 C11 H11 120.6(13) . . ?
C11 C12 C7 120.13(17) . . ?
C11 C12 H12 119.5(13) . . ?
C7 C12 H12 120.3(13) . . ?
C14 C13 C18 120.03(16) . . ?
C14 C13 P1 122.15(13) . . ?
C18 C13 P1 117.76(13) . . ?
C13 C14 C15 119.77(17) . . ?
C13 C14 H14 119.8(13) . . ?
C15 C14 H14 120.5(13) . . ?
C16 C15 C14 119.86(17) . . ?
C16 C15 H15 121.0(13) . . ?
C14 C15 H15 119.0(13) . . ?
C15 C16 C17 120.62(17) . . ?
C15 C16 H16 118.8(14) . . ?
C17 C16 H16 120.5(14) . . ?
C18 C17 C16 119.95(18) . . ?
C18 C17 H17 118.3(13) . . ?
C16 C17 H17 121.7(13) . . ?
C17 C18 C13 119.75(17) . . ?
C17 C18 H18 121.0(14) . . ?
C13 C18 H18 119.2(14) . . ?
Cl3 C19 Cl2 111.30(12) . . ?
Cl3 C19 H19 109.6(12) . . ?
Cl2 C19 H19 107.4(13) . . ?
Cl3 C19 H20 109.3(14) . . ?
Cl2 C19 H20 108.8(14) . . ?
H19 C19 H20 110.4(18) . . ?

loop_
_geom_bond_atom_site_label_1
_geom_bond_atom_site_label_2
_geom_bond_distance
_geom_bond_site_symmetry_2
_geom_bond_publ_flag
U1 O1 1.7775(12) 3_765 ?
U1 O1 1.7775(12) . ?
U1 N1 2.3696(14) . ?
U1 N1 2.3696(14) 3_765 ?
U1 Cl1 2.6713(4) 3_765 ?
U1 Cl1 2.6713(4) . ?
Cl2 C19 1.767(2) . ?
P1 N1 1.6045(14) . ?
P1 C13 1.7851(17) . ?
P1 C1 1.7988(17) . ?
P1 C7 1.8023(17) . ?
N1 H1N 0.810(15) . ?
C1 C6 1.388(3) . ?
C1 C2 1.399(2) . ?
C2 C3 1.384(3) . ?
C2 H2 0.93(2) . ?
C3 C4 1.386(3) . ?
C3 H3 0.91(2) . ?
C4 C5 1.382(3) . ?
C4 H4 0.88(2) . ?
C5 C6 1.391(3) . ?
C5 H5 0.91(2) . ?
C6 H6 0.88(2) . ?
C7 C8 1.392(3) . ?
C7 C12 1.397(2) . ?
C8 C9 1.393(3) . ?
C8 H8 0.93(2) . ?
C9 C10 1.380(3) . ?
C9 H9 0.93(2) . ?
C10 C11 1.382(3) . ?
C10 H10 0.96(2) . ?
C11 C12 1.384(3) . ?
C11 H11 0.94(2) . ?
C12 H12 0.92(2) . ?
C13 C14 1.390(2) . ?
C13 C18 1.398(2) . ?
C14 C15 1.391(3) . ?
C14 H14 0.94(2) . ?
C15 C16 1.382(3) . ?
C15 H15 0.96(2) . ?
C16 C17 1.386(3) . ?
C16 H16 0.90(2) . ?
C17 C18 1.383(3) . ?
C17 H17 0.94(2) . ?
C18 H18 0.89(2) . ?
C19 Cl3 1.762(2) . ?
C19 H19 0.95(2) . ?
C19 H20 0.91(2) . ?

loop_
_geom_torsion_atom_site_label_1
_geom_torsion_atom_site_label_2
_geom_torsion_atom_site_label_3
_geom_torsion_atom_site_label_4
_geom_torsion
_geom_torsion_site_symmetry_1
_geom_torsion_site_symmetry_2
_geom_torsion_site_symmetry_3
_geom_torsion_site_symmetry_4
_geom_torsion_publ_flag
C13 P1 N1 U1 20.68(15) . . . . ?
C1 P1 N1 U1 -101.45(13) . . . . ?
C7 P1 N1 U1 140.05(11) . . . . ?
O1 U1 N1 P1 2.00(13) 3_765 . . . ?
O1 U1 N1 P1 -178.00(13) . . . . ?
N1 U1 N1 P1 -173(100) 3_765 . . . ?
Cl1 U1 N1 P1 -88.01(12) 3_765 . . . ?
Cl1 U1 N1 P1 91.99(12) . . . . ?
N1 P1 C1 C6 22.14(17) . . . . ?
C13 P1 C1 C6 -100.16(15) . . . . ?
C7 P1 C1 C6 145.59(15) . . . . ?
N1 P1 C1 C2 -158.36(13) . . . . ?
C13 P1 C1 C2 79.34(15) . . . . ?
C7 P1 C1 C2 -34.92(16) . . . . ?
C6 C1 C2 C3 1.1(3) . . . . ?
P1 C1 C2 C3 -178.36(14) . . . . ?
C1 C2 C3 C4 -1.0(3) . . . . ?
C2 C3 C4 C5 0.1(3) . . . . ?
C3 C4 C5 C6 0.6(3) . . . . ?
C2 C1 C6 C5 -0.4(3) . . . . ?
P1 C1 C6 C5 179.08(15) . . . . ?
C4 C5 C6 C1 -0.4(3) . . . . ?
N1 P1 C7 C8 -128.83(15) . . . . ?
C13 P1 C7 C8 -7.95(18) . . . . ?
C1 P1 C7 C8 107.94(16) . . . . ?
N1 P1 C7 C12 53.25(16) . . . . ?
C13 P1 C7 C12 174.13(14) . . . . ?
C1 P1 C7 C12 -69.99(15) . . . . ?
C12 C7 C8 C9 0.4(3) . . . . ?
P1 C7 C8 C9 -177.54(15) . . . . ?
C7 C8 C9 C10 0.3(3) . . . . ?
C8 C9 C10 C11 -0.9(3) . . . . ?
C9 C10 C11 C12 0.8(3) . . . . ?
C10 C11 C12 C7 -0.2(3) . . . . ?
C8 C7 C12 C11 -0.4(3) . . . . ?
P1 C7 C12 C11 177.56(14) . . . . ?
N1 P1 C13 C14 -126.21(15) . . . . ?
C1 P1 C13 C14 -1.98(17) . . . . ?
C7 P1 C13 C14 110.67(15) . . . . ?
N1 P1 C13 C18 56.55(15) . . . . ?
C1 P1 C13 C18 -179.21(13) . . . . ?
C7 P1 C13 C18 -66.57(15) . . . . ?
C18 C13 C14 C15 0.4(3) . . . . ?
P1 C13 C14 C15 -176.77(14) . . . . ?
C13 C14 C15 C16 0.3(3) . . . . ?
C14 C15 C16 C17 -0.5(3) . . . . ?
C15 C16 C17 C18 0.0(3) . . . . ?
C16 C17 C18 C13 0.7(3) . . . . ?
C14 C13 C18 C17 -0.9(3) . . . . ?
P1 C13 C18 C17 176.36(14) . . . . ?
